data_2242123
loop_
_publ_author_name
'Collis, Gavin E.'
'Unterweger, Birgit'
'Dumsday, Geoff J.'
'Forsyth, Craig M.'

_publ_section_title
;
 Structural elucidation of a hydroxy--cineole product obtained from
 cytochrome P450 monooxygenase CYP101J2 catalysed transformation of
 1,8-cineole
;
_journal_coeditor_code HG5490
_journal_issue 8
_journal_name_full 'Acta Crystallographica Section E'
_journal_page_first 1242
_journal_page_last 1245
_journal_paper_doi 10.1107/S2056989017010015
_journal_volume 73
_journal_year 2017
_chemical_formula_iupac 'C10 H18 O2'
_chemical_formula_moiety 'C10 H18 O2'
_chemical_formula_sum 'C10 H18 O2'
_chemical_formula_weight 170.24
_chemical_name_systematic
;
(1<i>S</i>,4<i>R</i>,6<i>S</i>)-1,3,3-Trimethyl-2-oxabicyclo[2.2.2]octan-6-ol
;
_space_group_crystal_system monoclinic
_space_group_IT_number 4
_space_group_name_Hall 'P 2yb'
_space_group_name_H-M_alt 'P 1 21 1'
_symmetry_space_group_name_Hall 'P 2yb'
_symmetry_space_group_name_H-M 'P 1 21 1'
_atom_sites_solution_hydrogens mixed
_audit_creation_method SHELXL-2016/6
_cell_angle_alpha 90
_cell_angle_beta 112.126(3)
_cell_angle_gamma 90
_cell_formula_units_Z 2
_cell_length_a 6.31210(10)
_cell_length_b 10.5611(2)
_cell_length_c 7.9925(2)
_cell_measurement_reflns_used 4695
_cell_measurement_temperature 123(2)
_cell_measurement_theta_max 66.8200
_cell_measurement_theta_min 7.5880
_cell_volume 493.57(2)
_computing_cell_refinement
;
CrysAlis PRO (Rigaku OD, 2015)
;
_computing_data_collection
;
CrysAlis PRO (Rigaku OD, 2015)
;
_computing_data_reduction
;
CrysAlis PRO (Rigaku OD, 2015)
;
_computing_molecular_graphics
;
X-SEED (Barbour, 2001)
;
_computing_publication_material
;
publCIF (Westrip, 2010)
;
_computing_structure_refinement
;
SHELXL2016 (Sheldrick, 2015)
;
_computing_structure_solution
;
SHELXS97 (Sheldrick, 2015)
;
_diffrn_ambient_temperature 123(2)
_diffrn_detector_area_resol_mean 10.3389
_diffrn_measured_fraction_theta_full 0.994
_diffrn_measured_fraction_theta_max 0.994
_diffrn_measurement_device_type 'Oxford Gemini Ultra CCD'
_diffrn_measurement_method '\w scans'
_diffrn_radiation_monochromator mirror
_diffrn_radiation_type CuK\a
_diffrn_radiation_wavelength 1.54184
_diffrn_reflns_av_R_equivalents 0.0272
_diffrn_reflns_limit_h_max 7
_diffrn_reflns_limit_h_min -7
_diffrn_reflns_limit_k_max 12
_diffrn_reflns_limit_k_min -12
_diffrn_reflns_limit_l_max 9
_diffrn_reflns_limit_l_min -9
_diffrn_reflns_number 6839
_diffrn_reflns_theta_full 66.661
_diffrn_reflns_theta_max 66.661
_diffrn_reflns_theta_min 7.576
_exptl_absorpt_coefficient_mu 0.615
_exptl_absorpt_correction_T_max 1.00000
_exptl_absorpt_correction_T_min 0.65025
_exptl_absorpt_correction_type multi-scan
_exptl_absorpt_process_details
;
(CrysAlis PRO; Rigaku OD, 2015)
;
_exptl_crystal_colour colourless
_exptl_crystal_density_diffrn 1.146
_exptl_crystal_description plate
_exptl_crystal_F_000 188
_exptl_crystal_size_max 0.25
_exptl_crystal_size_mid 0.10
_exptl_crystal_size_min 0.02
_refine_diff_density_max 0.133
_refine_diff_density_min -0.111
_refine_ls_abs_structure_details
;
Flack <i>x</i> determined using 804 quotients
[(<i>I</i>^+^)-(<i>I</i>^-^)]/[(<i>I</i>^+^)+(<i>I</i>^-^)]
(Parsons <i>et al.</i>,  2013)
;
_refine_ls_abs_structure_Flack 0.07(9)
_refine_ls_extinction_method none
_refine_ls_goodness_of_fit_ref 1.045
_refine_ls_hydrogen_treatment mixed
_refine_ls_matrix_type full
_refine_ls_number_parameters 113
_refine_ls_number_reflns 1746
_refine_ls_number_restraints 1
_refine_ls_restrained_S_all 1.045
_refine_ls_R_factor_all 0.0294
_refine_ls_R_factor_gt 0.0291
_refine_ls_shift/su_max 0.000
_refine_ls_shift/su_mean 0.000
_refine_ls_structure_factor_coef Fsqd
_refine_ls_weighting_details 'w=1/[\s^2^(Fo^2^)+(0.0408P)^2^+0.0770P] where P=(Fo^2^+2Fc^2^)/3'
_refine_ls_weighting_scheme calc
_refine_ls_wR_factor_gt 0.0755
_refine_ls_wR_factor_ref 0.0759
_reflns_number_gt 1728
_reflns_number_total 1746
_reflns_threshold_expression 'I > 2\s(I)'
_cod_data_source_file hg5490sup1.cif
_cod_data_source_block I
_cod_database_code 2242123
_shelx_space_group_comment
;
The symmetry employed for this shelxl refinement is uniquely defined
by the following loop, which should always be used as a source of
symmetry information in preference to the above space-group names.
They are only intended as comments.
;

loop_
_space_group_symop_operation_xyz
'x, y, z'
'-x, y+1/2, -z'

loop_
_atom_site_type_symbol
_atom_site_label
_atom_site_fract_x
_atom_site_fract_y
_atom_site_fract_z
_atom_site_U_iso_or_equiv
_atom_site_adp_type
_atom_site_calc_flag
_atom_site_occupancy
O O1 0.3440(2) 0.06028(14) 0.5824(2) 0.0344(4) Uani d 1
H H1 0.421(5) 0.000(3) 0.584(4) 0.049(8) Uiso d 1
C C1 0.3290(3) 0.28323(16) 0.5241(2) 0.0245(4) Uani d 1
O O2 0.3425(2) 0.37248(12) 0.39090(15) 0.0273(3) Uani d 1
C C2 0.3671(3) 0.15220(17) 0.4598(2) 0.0268(4) Uani d 1
H H2 0.525368 0.147597 0.459797 0.032 Uiso calc 1
C C3 0.1930(3) 0.13171(17) 0.2663(3) 0.0327(5) Uani d 1
H H3A 0.273802 0.126032 0.181704 0.039 Uiso calc 1
H H3B 0.109504 0.051339 0.259698 0.039 Uiso calc 1
C C4 0.0233(3) 0.24262(19) 0.2122(3) 0.0311(4) Uani d 1
H H4 -0.095250 0.227897 0.088837 0.037 Uiso calc 1
C C5 -0.0898(3) 0.2491(2) 0.3515(3) 0.0357(5) Uani d 1
H H5A -0.152629 0.165173 0.363326 0.043 Uiso calc 1
H H5B -0.217014 0.310951 0.312108 0.043 Uiso calc 1
C C6 0.0917(3) 0.28989(18) 0.5342(3) 0.0299(4) Uani d 1
H H6A 0.060505 0.377427 0.562909 0.036 Uiso calc 1
H H6B 0.085833 0.233283 0.631090 0.036 Uiso calc 1
C C7 0.1531(3) 0.36548(19) 0.2146(2) 0.0277(4) Uani d 1
C C8 0.0064(4) 0.4834(2) 0.1933(3) 0.0394(5) Uani d 1
H H8A -0.121668 0.480975 0.076148 0.059 Uiso calc 1
H H8B -0.052847 0.486220 0.290291 0.059 Uiso calc 1
H H8C 0.099284 0.558972 0.199665 0.059 Uiso calc 1
C C9 0.2605(3) 0.3681(2) 0.0727(2) 0.0360(4) Uani d 1
H H9A 0.139808 0.363569 -0.048097 0.054 Uiso calc 1
H H9B 0.347117 0.446788 0.084261 0.054 Uiso calc 1
H H9C 0.363568 0.295535 0.090656 0.054 Uiso calc 1
C C10 0.5167(4) 0.3200(2) 0.7013(3) 0.0377(5) Uani d 1
H H10A 0.515033 0.262157 0.796667 0.056 Uiso calc 1
H H10B 0.665254 0.314862 0.689156 0.056 Uiso calc 1
H H10C 0.491166 0.406855 0.732737 0.056 Uiso calc 1

loop_
_atom_site_aniso_label
_atom_site_aniso_U_11
_atom_site_aniso_U_22
_atom_site_aniso_U_33
_atom_site_aniso_U_12
_atom_site_aniso_U_13
_atom_site_aniso_U_23
O1 0.0373(8) 0.0291(7) 0.0455(8) 0.0094(6) 0.0253(7) 0.0102(6)
C1 0.0236(9) 0.0271(10) 0.0230(8) -0.0020(7) 0.0089(7) 0.0028(7)
O2 0.0264(6) 0.0293(7) 0.0244(6) -0.0054(5) 0.0076(5) 0.0019(6)
C2 0.0226(8) 0.0290(9) 0.0315(9) 0.0034(7) 0.0133(7) 0.0045(8)
C3 0.0341(10) 0.0280(11) 0.0349(10) -0.0016(8) 0.0116(8) -0.0065(8)
C4 0.0226(8) 0.0352(11) 0.0303(9) -0.0013(7) 0.0041(7) -0.0033(8)
C5 0.0217(9) 0.0414(11) 0.0444(11) 0.0002(8) 0.0128(8) 0.0045(9)
C6 0.0300(9) 0.0296(10) 0.0357(9) 0.0051(7) 0.0187(8) 0.0028(8)
C7 0.0253(8) 0.0329(9) 0.0223(8) 0.0028(8) 0.0061(6) -0.0001(8)
C8 0.0438(12) 0.0399(12) 0.0381(11) 0.0136(9) 0.0194(10) 0.0101(9)
C9 0.0347(9) 0.0462(11) 0.0279(9) 0.0039(10) 0.0127(7) 0.0026(9)
C10 0.0380(11) 0.0445(12) 0.0266(9) -0.0091(9) 0.0078(8) 0.0018(8)

loop_
_atom_type_symbol
_atom_type_description
_atom_type_scat_dispersion_real
_atom_type_scat_dispersion_imag
_atom_type_scat_source
C C 0.0181 0.0091 'International Tables Vol C Tables 4.2.6.8 and 6.1.1.4'
H H 0.0000 0.0000 'International Tables Vol C Tables 4.2.6.8 and 6.1.1.4'
O O 0.0492 0.0322 'International Tables Vol C Tables 4.2.6.8 and 6.1.1.4'

loop_
_geom_angle_atom_site_label_1
_geom_angle_atom_site_label_2
_geom_angle_atom_site_label_3
_geom_angle
C2 O1 H1 109(2)
O2 C1 C10 106.18(14)
O2 C1 C2 106.40(13)
C10 C1 C2 112.35(16)
O2 C1 C6 109.76(13)
C10 C1 C6 112.00(15)
C2 C1 C6 109.91(14)
C1 O2 C7 114.93(12)
O1 C2 C1 108.43(14)
O1 C2 C3 112.08(15)
C1 C2 C3 108.81(14)
O1 C2 H2 109.2
C1 C2 H2 109.2
C3 C2 H2 109.2
C4 C3 C2 109.53(15)
C4 C3 H3A 109.8
C2 C3 H3A 109.8
C4 C3 H3B 109.8
C2 C3 H3B 109.8
H3A C3 H3B 108.2
C7 C4 C5 110.26(16)
C7 C4 C3 109.25(15)
C5 C4 C3 107.20(16)
C7 C4 H4 110.0
C5 C4 H4 110.0
C3 C4 H4 110.0
C4 C5 C6 108.51(14)
C4 C5 H5A 110.0
C6 C5 H5A 110.0
C4 C5 H5B 110.0
C6 C5 H5B 110.0
H5A C5 H5B 108.4
C1 C6 C5 109.29(14)
C1 C6 H6A 109.8
C5 C6 H6A 109.8
C1 C6 H6B 109.8
C5 C6 H6B 109.8
H6A C6 H6B 108.3
O2 C7 C8 107.90(15)
O2 C7 C9 106.51(13)
C8 C7 C9 108.91(16)
O2 C7 C4 107.07(14)
C8 C7 C4 113.06(15)
C9 C7 C4 113.05(16)
C7 C8 H8A 109.5
C7 C8 H8B 109.5
H8A C8 H8B 109.5
C7 C8 H8C 109.5
H8A C8 H8C 109.5
H8B C8 H8C 109.5
C7 C9 H9A 109.5
C7 C9 H9B 109.5
H9A C9 H9B 109.5
C7 C9 H9C 109.5
H9A C9 H9C 109.5
H9B C9 H9C 109.5
C1 C10 H10A 109.5
C1 C10 H10B 109.5
H10A C10 H10B 109.5
C1 C10 H10C 109.5
H10A C10 H10C 109.5
H10B C10 H10C 109.5

loop_
_geom_bond_atom_site_label_1
_geom_bond_atom_site_label_2
_geom_bond_distance
O1 C2 1.425(2)
O1 H1 0.80(3)
C1 O2 1.448(2)
C1 C10 1.515(2)
C1 C2 1.526(2)
C1 C6 1.532(2)
O2 C7 1.4665(18)
C2 C3 1.539(3)
C2 H2 1.0000
C3 C4 1.535(3)
C3 H3A 0.9900
C3 H3B 0.9900
C4 C7 1.531(3)
C4 C5 1.534(3)
C4 H4 1.0000
C5 C6 1.540(3)
C5 H5A 0.9900
C5 H5B 0.9900
C6 H6A 0.9900
C6 H6B 0.9900
C7 C8 1.523(3)
C7 C9 1.525(3)
C8 H8A 0.9800
C8 H8B 0.9800
C8 H8C 0.9800
C9 H9A 0.9800
C9 H9B 0.9800
C9 H9C 0.9800
C10 H10A 0.9800
C10 H10B 0.9800
C10 H10C 0.9800

loop_
_geom_hbond_atom_site_label_D
_geom_hbond_atom_site_label_H
_geom_hbond_atom_site_label_A
_geom_hbond_site_symmetry_A
_geom_hbond_distance_DH
_geom_hbond_distance_HA
_geom_hbond_distance_DA
_geom_hbond_angle_DHA
O1 H1 O2 2_646 0.80(3) 1.97(3) 2.7530(19) 170(3)

loop_
_geom_torsion_atom_site_label_1
_geom_torsion_atom_site_label_2
_geom_torsion_atom_site_label_3
_geom_torsion_atom_site_label_4
_geom_torsion
C10 C1 O2 C7 -171.24(15)
C2 C1 O2 C7 68.89(16)
C6 C1 O2 C7 -50.00(18)
O2 C1 C2 O1 -177.12(13)
C10 C1 C2 O1 67.09(18)
C6 C1 C2 O1 -58.34(18)
O2 C1 C2 C3 -54.97(17)
C10 C1 C2 C3 -170.76(15)
C6 C1 C2 C3 63.81(17)
O1 C2 C3 C4 113.35(17)
C1 C2 C3 C4 -6.56(19)
C2 C3 C4 C7 61.95(19)
C2 C3 C4 C5 -57.52(19)
C7 C4 C5 C6 -50.8(2)
C3 C4 C5 C6 68.1(2)
O2 C1 C6 C5 63.37(18)
C10 C1 C6 C5 -178.95(17)
C2 C1 C6 C5 -53.32(19)
C4 C5 C6 C1 -11.6(2)
C1 O2 C7 C8 109.18(16)
C1 O2 C7 C9 -134.02(16)
C1 O2 C7 C4 -12.81(18)
C5 C4 C7 O2 65.78(18)
C3 C4 C7 O2 -51.77(18)
C5 C4 C7 C8 -52.9(2)
C3 C4 C7 C8 -170.47(16)
C5 C4 C7 C9 -177.24(15)
C3 C4 C7 C9 65.2(2)

_cod_database_fobs_code 2242123
